data_9000260
loop_
_publ_author_name
'Eventoff, W.'
'Martin, R.'
'Peacor, D. R.'

_publ_section_title
;
 The crystal structure of heterosite
;
_journal_name_full 'American Mineralogist'
_journal_page_first 45
_journal_page_last 51
_journal_volume 57
_journal_year 1972
_chemical_compound_source 'Fletcher Quarry, North Groton, New Hampshire, USA'
_chemical_formula_sum 'Fe0.65 Mn0.35 O4 P'
_chemical_name_mineral Heterosite
_space_group_IT_number 62
_symmetry_space_group_name_Hall '-P 2bc 2a'
_symmetry_space_group_name_H-M 'P m n b'
_cell_angle_alpha 90
_cell_angle_beta 90
_cell_angle_gamma 90
_cell_length_a 5.83
_cell_length_b 9.79
_cell_length_c 4.769
_cell_formula_units_Z 4
_cell_volume 272.194
_database_code_amcsd 0000269
_exptl_crystal_density_diffrn 3.673
_cod_original_formula_sum '(Fe.65 Mn.35) P O4'
_cod_database_code 9000260

loop_
_space_group_symop_operation_xyz
x,y,z
1/2-x,y,z
1/2+x,-y,-z
1/2+x,1/2-y,1/2+z
1/2-x,1/2+y,1/2-z
x,1/2+y,1/2-z
-x,1/2-y,1/2+z
-x,-y,-z

loop_
_atom_site_aniso_label
_atom_site_aniso_U_11
_atom_site_aniso_U_22
_atom_site_aniso_U_33
_atom_site_aniso_U_12
_atom_site_aniso_U_13
_atom_site_aniso_U_23
Fe 0.00603 0.00388 0.00542 0.00000 0.00000 -0.00166
Mn 0.00603 0.00388 0.00542 0.00000 0.00000 -0.00166
P 0.00654 0.00437 0.00230 0.00000 0.00000 0.00024
O1 0.01240 0.00971 0.00830 0.00000 0.00000 0.00355
O2 0.01171 0.01262 0.00530 0.00000 0.00000 0.00426
O3 0.00844 0.00923 0.00461 0.00289 -0.00056 -0.00071

loop_
_atom_site_label
_atom_site_fract_x
_atom_site_fract_y
_atom_site_fract_z
_atom_site_occupancy
Fe 0.25000 0.27700 0.94490 0.65000
Mn 0.25000 0.27700 0.94490 0.35000
P 0.25000 0.09350 0.39830 1.00000
O1 0.25000 0.11760 0.71310 1.00000
O2 0.25000 0.44170 0.16140 1.00000
O3 0.04610 0.16840 0.25130 1.00000

loop_
_cod_related_entry_id
_cod_related_entry_database
_cod_related_entry_code
1 AMCSD 0000269
